data_7006364
loop_
_publ_author_name
'Albor\'es, Pablo'
'Slep, Leonardo D.'
'Weyherm\"uller, Thomas'
'Rentschler, Eva'
'Baraldo, Luis M.'

_publ_section_title
;
 Exchange coupling across the cyanide bridge: structural and DFT
 interpretation of the magnetic properties of a binuclear chromium(III)
 complex.
;
_journal_issue 7
_journal_name_full 'Dalton transactions (Cambridge, England : 2003)'
_journal_page_first 948
_journal_page_last 954
_journal_paper_doi 10.1039/b508386a
_journal_year 2006
_chemical_formula_moiety '3 [C24 H20 P]+, [C6 Cr N6]3-, 2 H2O'
_chemical_formula_sum 'C78 H64 Cr N6 O2 P3'
_chemical_formula_weight 1262.26
_chemical_name_systematic
;
?
;
_space_group_IT_number 14
_symmetry_cell_setting monoclinic
_symmetry_space_group_name_Hall '-P 2yn'
_symmetry_space_group_name_H-M 'P 1 21/n 1'
_atom_sites_solution_hydrogens geom
_atom_sites_solution_primary direct
_atom_sites_solution_secondary difmap
_audit_creation_method SHELXL-97
_cell_angle_alpha 90.00
_cell_angle_beta 100.78(1)
_cell_angle_gamma 90.00
_cell_formula_units_Z 4
_cell_length_a 15.1811(6)
_cell_length_b 20.3170(8)
_cell_length_c 21.2304(8)
_cell_measurement_temperature 100(2)
_cell_volume 6432.6(5)
_computing_cell_refinement 'DENZO, Nonius Collect Software'
_computing_data_collection 'DENZO, Nonius Collect Software'
_computing_data_reduction 'DENZO, Nonius Collect Software'
_computing_structure_refinement 'SHELXL-97 (Sheldrick, 1997)'
_computing_structure_solution 'SHELXS-97 (Sheldrick, 1990)'
_diffrn_ambient_temperature 100(2)
_diffrn_measured_fraction_theta_full 0.967
_diffrn_measured_fraction_theta_max 0.967
_diffrn_measurement_device_type 'Nonius Kappa-CCD'
_diffrn_measurement_method '959 images at 1.0 deg. stepwise rotation in omega and phi, 20 sec./frame'
_diffrn_radiation_monochromator graphite
_diffrn_radiation_source 'rotating anode, 50kV, 80mA'
_diffrn_radiation_type MoK\a
_diffrn_radiation_wavelength 0.71073
_diffrn_reflns_av_R_equivalents 0.0586
_diffrn_reflns_av_sigmaI/netI 0.0293
_diffrn_reflns_limit_h_max 18
_diffrn_reflns_limit_h_min -18
_diffrn_reflns_limit_k_max 25
_diffrn_reflns_limit_k_min -25
_diffrn_reflns_limit_l_max 26
_diffrn_reflns_limit_l_min -26
_diffrn_reflns_number 107094
_diffrn_reflns_theta_full 26.00
_diffrn_reflns_theta_max 26.00
_diffrn_reflns_theta_min 3.30
_exptl_absorpt_coefficient_mu 0.307
_exptl_absorpt_correction_T_max 0.9684
_exptl_absorpt_correction_T_min 0.9330
_exptl_absorpt_correction_type gaussian
_exptl_crystal_colour orange
_exptl_crystal_density_diffrn 1.303
_exptl_crystal_density_method 'not measured'
_exptl_crystal_description 'transparent parallelepiped'
_exptl_crystal_F_000 2636
_exptl_crystal_size_max 0.26
_exptl_crystal_size_mid 0.23
_exptl_crystal_size_min 0.09
_refine_diff_density_max 0.458
_refine_diff_density_min -0.519
_refine_diff_density_rms 0.050
_refine_ls_extinction_method none
_refine_ls_goodness_of_fit_ref 1.043
_refine_ls_hydrogen_treatment mixed
_refine_ls_matrix_type full
_refine_ls_number_parameters 823
_refine_ls_number_reflns 12597
_refine_ls_number_restraints 6
_refine_ls_restrained_S_all 1.043
_refine_ls_R_factor_all 0.0463
_refine_ls_R_factor_gt 0.0381
_refine_ls_shift/su_max 0.002
_refine_ls_shift/su_mean 0.000
_refine_ls_structure_factor_coef Fsqd
_refine_ls_weighting_details 'w=1/[\s^2^(Fo^2^)+(0.0312P)^2^+6.2791P] where P=(Fo^2^+2Fc^2^)/3'
_refine_ls_weighting_scheme calc
_refine_ls_wR_factor_gt 0.0852
_refine_ls_wR_factor_ref 0.0892
_reflns_number_gt 11046
_reflns_number_total 12597
_reflns_threshold_expression >2sigma(I)
_cod_data_source_file b508386a.txt
_cod_data_source_block 2
_cod_depositor_comments
;
The following automatic conversions were performed:
'_symmetry_cell_setting' value 'Monoclinic' changed to 'monoclinic'
according to '/home/saulius/struct/CIF-dictionaries/cif_core.dic'
dictionary named 'cif_core.dic' version 2.4.1 from
2010-06-29.

'_exptl_absorpt_correction_type' value 'Gaussian' changed to
'gaussian' according to
'/home/saulius/struct/CIF-dictionaries/cif_core.dic' dictionary named
'cif_core.dic' version 2.4.1 from 2010-06-29.

Automatic conversion script
Id: cif_fix_enum 1527 2010-12-29 10:47:43Z saulius 

The following automatic conversions were performed:

'_refine_ls_weighting_scheme' value 'calc
w=1/[\s^2^(Fo^2^)+(0.0312P)^2^+6.2791P] where P=(Fo^2^+2Fc^2^)/3' was
changed to 'calc'. New tag '_refine_ls_weighting_details' was
created. The value of the new tag was set to
'w=1/[\s^2^(Fo^2^)+(0.0312P)^2^+6.2791P] where P=(Fo^2^+2Fc^2^)/3'.

Automatic conversion script
Id: cif_fix_values 3143 2015-03-26 13:38:13Z robertas 
;
_cod_original_cell_volume 6432.6(4)
_cod_original_sg_symbol_H-M P2(1)/n
_cod_database_code 7006364

loop_
_symmetry_equiv_pos_as_xyz
'x, y, z'
'-x+1/2, y+1/2, -z+1/2'
'-x, -y, -z'
'x-1/2, -y-1/2, z-1/2'

loop_
_atom_site_label
_atom_site_type_symbol
_atom_site_fract_x
_atom_site_fract_y
_atom_site_fract_z
_atom_site_U_iso_or_equiv
_atom_site_adp_type
_atom_site_occupancy
_atom_site_calc_flag
_atom_site_refinement_flags
_atom_site_disorder_assembly
_atom_site_disorder_group
Cr1 Cr 0.121238(18) 0.150053(13) 0.762621(13) 0.01123(7) Uani 1 d . . .
C11 C 0.19409(12) 0.06267(9) 0.76558(8) 0.0162(4) Uani 1 d . . .
N12 N 0.23636(11) 0.01605(8) 0.76147(8) 0.0218(4) Uani 1 d . . .
C21 C 0.23846(12) 0.20146(9) 0.79748(9) 0.0174(4) Uani 1 d . . .
N22 N 0.30133(12) 0.23161(9) 0.81808(9) 0.0303(4) Uani 1 d . . .
C31 C 0.13491(12) 0.15616(9) 0.66735(9) 0.0154(4) Uani 1 d . . .
N32 N 0.14158(11) 0.15894(8) 0.61438(8) 0.0221(4) Uani 1 d . . .
C41 C 0.00018(12) 0.09951(9) 0.73767(8) 0.0148(4) Uani 1 d . . .
N42 N -0.06677(11) 0.07127(8) 0.73070(8) 0.0217(4) Uani 1 d . . .
C51 C 0.05870(12) 0.24190(9) 0.75130(8) 0.0145(4) Uani 1 d . . .
N52 N 0.03157(10) 0.29489(8) 0.74419(7) 0.0190(3) Uani 1 d . . .
C61 C 0.09653(12) 0.13839(8) 0.85520(8) 0.0158(4) Uani 1 d . . .
N62 N 0.07397(12) 0.12882(8) 0.90338(8) 0.0233(4) Uani 1 d . . .
P1 P 0.48200(3) 0.15224(2) 1.01343(2) 0.01189(9) Uani 1 d . . .
C101 C 0.58765(12) 0.13482(9) 1.06439(8) 0.0140(3) Uani 1 d . . .
C102 C 0.63527(13) 0.07865(9) 1.05268(9) 0.0185(4) Uani 1 d . . .
H102 H 0.6121 0.0505 1.0178 0.022 Uiso 1 calc R . .
C103 C 0.71628(13) 0.06431(10) 1.09216(9) 0.0216(4) Uani 1 d . . .
H103 H 0.7490 0.0262 1.0844 0.026 Uiso 1 calc R . .
C104 C 0.74983(12) 0.10565(9) 1.14318(9) 0.0190(4) Uani 1 d . . .
H104 H 0.8056 0.0958 1.1701 0.023 Uiso 1 calc R . .
C105 C 0.70267(12) 0.16101(9) 1.15497(9) 0.0180(4) Uani 1 d . . .
H105 H 0.7258 0.1888 1.1901 0.022 Uiso 1 calc R . .
C106 C 0.62138(12) 0.17612(9) 1.11544(8) 0.0159(4) Uani 1 d . . .
H106 H 0.5891 0.2144 1.1233 0.019 Uiso 1 calc R . .
C111 C 0.39510(12) 0.10174(9) 1.03473(8) 0.0144(3) Uani 1 d . . .
C112 C 0.41484(13) 0.05177(9) 1.07988(8) 0.0175(4) Uani 1 d . . .
H112 H 0.4751 0.0437 1.1002 0.021 Uiso 1 calc R . .
C113 C 0.34571(13) 0.01367(9) 1.09503(9) 0.0208(4) Uani 1 d . . .
H113 H 0.3590 -0.0211 1.1252 0.025 Uiso 1 calc R . .
C114 C 0.25758(13) 0.02607(10) 1.06640(9) 0.0217(4) Uani 1 d . . .
H114 H 0.2107 0.0001 1.0774 0.026 Uiso 1 calc R . .
C115 C 0.23745(13) 0.07618(9) 1.02172(9) 0.0200(4) Uani 1 d . . .
H115 H 0.1769 0.0847 1.0023 0.024 Uiso 1 calc R . .
C116 C 0.30592(12) 0.11385(9) 1.00550(9) 0.0175(4) Uani 1 d . . .
H116 H 0.2924 0.1479 0.9745 0.021 Uiso 1 calc R . .
C121 C 0.45169(11) 0.23636(8) 1.02286(8) 0.0134(3) Uani 1 d . . .
C122 C 0.45521(12) 0.28229(9) 0.97478(9) 0.0167(4) Uani 1 d . . .
H122 H 0.4713 0.2690 0.9355 0.020 Uiso 1 calc R . .
C123 C 0.43495(13) 0.34773(9) 0.98467(9) 0.0195(4) Uani 1 d . . .
H123 H 0.4375 0.3795 0.9522 0.023 Uiso 1 calc R . .
C124 C 0.41117(12) 0.36657(9) 1.04168(9) 0.0194(4) Uani 1 d . . .
H124 H 0.3975 0.4114 1.0482 0.023 Uiso 1 calc R . .
C125 C 0.40702(12) 0.32087(9) 1.08965(9) 0.0180(4) Uani 1 d . . .
H125 H 0.3906 0.3344 1.1287 0.022 Uiso 1 calc R . .
C126 C 0.42695(12) 0.25553(9) 1.08032(8) 0.0154(4) Uani 1 d . . .
H126 H 0.4238 0.2239 1.1128 0.018 Uiso 1 calc R . .
C131 C 0.49346(12) 0.13626(8) 0.93196(8) 0.0130(3) Uani 1 d . . .
C132 C 0.56820(12) 0.16227(9) 0.91123(9) 0.0164(4) Uani 1 d . . .
H132 H 0.6117 0.1865 0.9401 0.020 Uiso 1 calc R . .
C133 C 0.57882(12) 0.15262(9) 0.84838(9) 0.0173(4) Uani 1 d . . .
H133 H 0.6296 0.1703 0.8341 0.021 Uiso 1 calc R . .
C134 C 0.51521(12) 0.11708(9) 0.80645(9) 0.0179(4) Uani 1 d . . .
H134 H 0.5223 0.1109 0.7633 0.021 Uiso 1 calc R . .
C135 C 0.44173(13) 0.09063(9) 0.82699(9) 0.0203(4) Uani 1 d . . .
H135 H 0.3989 0.0658 0.7981 0.024 Uiso 1 calc R . .
C136 C 0.43028(12) 0.10021(9) 0.88981(9) 0.0170(4) Uani 1 d . . .
H136 H 0.3795 0.0822 0.9039 0.020 Uiso 1 calc R . .
P2 P 0.21553(3) 0.09894(2) 0.40506(2) 0.01214(10) Uani 1 d . . .
C201 C 0.22861(12) 0.03979(9) 0.46863(8) 0.0162(4) Uani 1 d . . .
C202 C 0.29305(13) -0.00995(9) 0.47203(9) 0.0211(4) Uani 1 d . . .
H202 H 0.3268 -0.0146 0.4388 0.025 Uiso 1 calc R . .
C203 C 0.30748(15) -0.05235(10) 0.52396(10) 0.0280(5) Uani 1 d . . .
H203 H 0.3508 -0.0864 0.5262 0.034 Uiso 1 calc R . .
C204 C 0.25898(16) -0.04518(10) 0.57252(10) 0.0311(5) Uani 1 d . . .
H204 H 0.2699 -0.0738 0.6085 0.037 Uiso 1 calc R . .
C205 C 0.19469(16) 0.00352(10) 0.56895(10) 0.0287(5) Uani 1 d . . .
H205 H 0.1616 0.0081 0.6025 0.034 Uiso 1 calc R . .
C206 C 0.17802(14) 0.04590(9) 0.51673(9) 0.0222(4) Uani 1 d . . .
H206 H 0.1327 0.0786 0.5139 0.027 Uiso 1 calc R . .
C211 C 0.09972(12) 0.10571(9) 0.36802(8) 0.0159(4) Uani 1 d . . .
C212 C 0.06291(13) 0.16678(10) 0.34820(9) 0.0201(4) Uani 1 d . . .
H212 H 0.0991 0.2052 0.3544 0.024 Uiso 1 calc R . .
C213 C -0.02689(14) 0.17138(12) 0.31930(9) 0.0278(5) Uani 1 d . . .
H213 H -0.0526 0.2130 0.3063 0.033 Uiso 1 calc R . .
C214 C -0.07858(14) 0.11485(13) 0.30968(9) 0.0316(5) Uani 1 d . . .
H214 H -0.1402 0.1180 0.2906 0.038 Uiso 1 calc R . .
C215 C -0.04177(13) 0.05394(12) 0.32741(10) 0.0280(5) Uani 1 d . . .
H215 H -0.0775 0.0154 0.3190 0.034 Uiso 1 calc R . .
C216 C 0.04735(13) 0.04895(10) 0.35757(9) 0.0208(4) Uani 1 d . . .
H216 H 0.0724 0.0073 0.3710 0.025 Uiso 1 calc R . .
C221 C 0.28174(12) 0.07341(8) 0.34804(8) 0.0146(4) Uani 1 d . . .
C222 C 0.24317(13) 0.04003(9) 0.29238(9) 0.0200(4) Uani 1 d . . .
H222 H 0.1804 0.0320 0.2830 0.024 Uiso 1 calc R . .
C223 C 0.29772(14) 0.01870(10) 0.25083(10) 0.0265(5) Uani 1 d . . .
H223 H 0.2721 -0.0041 0.2127 0.032 Uiso 1 calc R . .
C224 C 0.38922(14) 0.03036(10) 0.26445(10) 0.0247(4) Uani 1 d . . .
H224 H 0.4258 0.0159 0.2354 0.030 Uiso 1 calc R . .
C225 C 0.42777(13) 0.06303(9) 0.32011(9) 0.0209(4) Uani 1 d . . .
H225 H 0.4906 0.0707 0.3294 0.025 Uiso 1 calc R . .
C226 C 0.37431(12) 0.08434(9) 0.36197(9) 0.0178(4) Uani 1 d . . .
H226 H 0.4005 0.1065 0.4003 0.021 Uiso 1 calc R . .
C231 C 0.25444(11) 0.17854(8) 0.43482(8) 0.0132(3) Uani 1 d . . .
C232 C 0.27904(12) 0.22377(9) 0.39140(8) 0.0162(4) Uani 1 d . . .
H232 H 0.2804 0.2107 0.3486 0.019 Uiso 1 calc R . .
C233 C 0.30139(12) 0.28758(9) 0.41093(9) 0.0189(4) Uani 1 d . . .
H233 H 0.3184 0.3184 0.3817 0.023 Uiso 1 calc R . .
C234 C 0.29889(12) 0.30644(9) 0.47354(9) 0.0188(4) Uani 1 d . . .
H234 H 0.3132 0.3504 0.4868 0.023 Uiso 1 calc R . .
C235 C 0.27564(12) 0.26160(9) 0.51660(9) 0.0185(4) Uani 1 d . . .
H235 H 0.2751 0.2748 0.5594 0.022 Uiso 1 calc R . .
C236 C 0.25302(12) 0.19732(9) 0.49777(8) 0.0157(4) Uani 1 d . . .
H236 H 0.2368 0.1666 0.5274 0.019 Uiso 1 calc R . .
P3 P 0.07025(3) 0.24728(2) 0.10049(2) 0.01250(10) Uani 1 d . . .
C301 C -0.01323(12) 0.30308(9) 0.11835(8) 0.0149(4) Uani 1 d . . .
C302 C -0.01246(13) 0.36859(9) 0.09882(9) 0.0197(4) Uani 1 d . . .
H302 H 0.0293 0.3828 0.0735 0.024 Uiso 1 calc R . .
C303 C -0.07300(13) 0.41285(10) 0.11656(9) 0.0240(4) Uani 1 d . . .
H303 H -0.0724 0.4576 0.1036 0.029 Uiso 1 calc R . .
C304 C -0.13410(13) 0.39209(11) 0.15306(9) 0.0237(4) Uani 1 d . . .
H304 H -0.1756 0.4226 0.1648 0.028 Uiso 1 calc R . .
C305 C -0.13519(13) 0.32727(11) 0.17256(9) 0.0229(4) Uani 1 d . . .
H305 H -0.1773 0.3133 0.1977 0.028 Uiso 1 calc R . .
C306 C -0.07484(12) 0.28268(10) 0.15538(8) 0.0182(4) Uani 1 d . . .
H306 H -0.0755 0.2381 0.1689 0.022 Uiso 1 calc R . .
C311 C 0.16961(12) 0.25570(9) 0.16056(8) 0.0148(4) Uani 1 d . . .
C312 C 0.23195(12) 0.20446(9) 0.17177(9) 0.0179(4) Uani 1 d . . .
H312 H 0.2195 0.1634 0.1505 0.021 Uiso 1 calc R . .
C313 C 0.31233(12) 0.21401(10) 0.21425(9) 0.0201(4) Uani 1 d . . .
H313 H 0.3550 0.1794 0.2221 0.024 Uiso 1 calc R . .
C314 C 0.33044(12) 0.27380(10) 0.24514(9) 0.0207(4) Uani 1 d . . .
H314 H 0.3860 0.2804 0.2735 0.025 Uiso 1 calc R . .
C315 C 0.26796(13) 0.32411(10) 0.23489(9) 0.0220(4) Uani 1 d . . .
H315 H 0.2804 0.3647 0.2569 0.026 Uiso 1 calc R . .
C316 C 0.18746(12) 0.31556(9) 0.19267(9) 0.0185(4) Uani 1 d . . .
H316 H 0.1447 0.3502 0.1856 0.022 Uiso 1 calc R . .
C321 C 0.03160(12) 0.16413(9) 0.10058(8) 0.0149(4) Uani 1 d . . .
C322 C 0.00135(12) 0.13217(9) 0.04250(9) 0.0167(4) Uani 1 d . . .
H322 H 0.0047 0.1533 0.0031 0.020 Uiso 1 calc R . .
C323 C -0.03373(13) 0.06924(9) 0.04272(9) 0.0202(4) Uani 1 d . . .
H323 H -0.0553 0.0474 0.0033 0.024 Uiso 1 calc R . .
C324 C -0.03754(13) 0.03794(9) 0.10001(10) 0.0231(4) Uani 1 d . . .
H324 H -0.0625 -0.0050 0.0997 0.028 Uiso 1 calc R . .
C325 C -0.00515(13) 0.06892(10) 0.15787(10) 0.0234(4) Uani 1 d . . .
H325 H -0.0066 0.0468 0.1971 0.028 Uiso 1 calc R . .
C326 C 0.02924(13) 0.13192(9) 0.15861(9) 0.0200(4) Uani 1 d . . .
H326 H 0.0512 0.1533 0.1982 0.024 Uiso 1 calc R . .
C331 C 0.09543(12) 0.26798(8) 0.02375(8) 0.0131(3) Uani 1 d . . .
C332 C 0.18380(12) 0.26608(9) 0.01429(9) 0.0154(4) Uani 1 d . . .
H332 H 0.2311 0.2561 0.0490 0.018 Uiso 1 calc R . .
C333 C 0.20247(12) 0.27877(9) -0.04601(9) 0.0167(4) Uani 1 d . . .
H333 H 0.2627 0.2778 -0.0525 0.020 Uiso 1 calc R . .
C334 C 0.13363(12) 0.29279(8) -0.09666(9) 0.0163(4) Uani 1 d . . .
H334 H 0.1467 0.3013 -0.1380 0.020 Uiso 1 calc R . .
C335 C 0.04554(12) 0.29450(9) -0.08749(9) 0.0165(4) Uani 1 d . . .
H335 H -0.0015 0.3040 -0.1226 0.020 Uiso 1 calc R . .
C336 C 0.02577(12) 0.28246(9) -0.02754(8) 0.0153(4) Uani 1 d . . .
H336 H -0.0345 0.2840 -0.0212 0.018 Uiso 1 calc R . .
O400 O -0.11622(10) 0.07687(7) 0.86120(7) 0.0284(3) Uani 1 d D . .
H401 H -0.0644(11) 0.0934(12) 0.8781(11) 0.037 Uiso 1 d D . .
H402 H -0.1081(17) 0.0679(12) 0.8227(7) 0.037 Uiso 1 d D . .
O500 O 0.38747(15) -0.06453(10) 0.73077(12) 0.0603(6) Uani 1 d D . .
H501 H 0.420(2) -0.0707(18) 0.7686(10) 0.078 Uiso 1 d D . .
H502 H 0.3372(14) -0.0531(17) 0.7417(16) 0.078 Uiso 1 d D . .

loop_
_atom_site_aniso_label
_atom_site_aniso_U_11
_atom_site_aniso_U_22
_atom_site_aniso_U_33
_atom_site_aniso_U_23
_atom_site_aniso_U_13
_atom_site_aniso_U_12
Cr1 0.01134(14) 0.01112(14) 0.01142(14) 0.00024(10) 0.00259(10) -0.00080(11)
C11 0.0137(8) 0.0179(9) 0.0160(9) 0.0006(7) 0.0002(7) -0.0039(7)
N12 0.0183(8) 0.0185(8) 0.0280(9) 0.0015(7) 0.0029(7) 0.0003(7)
C21 0.0169(9) 0.0169(9) 0.0193(9) -0.0014(7) 0.0060(7) 0.0009(7)
N22 0.0214(9) 0.0304(10) 0.0402(11) -0.0113(8) 0.0090(8) -0.0073(8)
C31 0.0128(8) 0.0142(9) 0.0191(9) 0.0005(7) 0.0028(7) 0.0016(7)
N32 0.0226(9) 0.0258(9) 0.0188(9) -0.0001(7) 0.0066(7) 0.0037(7)
C41 0.0167(9) 0.0132(8) 0.0145(8) 0.0001(7) 0.0029(7) 0.0026(7)
N42 0.0192(8) 0.0187(8) 0.0272(9) -0.0037(7) 0.0043(7) -0.0003(7)
C51 0.0130(8) 0.0187(9) 0.0120(8) -0.0015(7) 0.0027(7) -0.0034(7)
N52 0.0193(8) 0.0184(8) 0.0190(8) 0.0006(6) 0.0033(6) 0.0007(6)
C61 0.0179(9) 0.0124(8) 0.0158(9) -0.0009(7) -0.0001(7) -0.0024(7)
N62 0.0350(10) 0.0177(8) 0.0180(8) -0.0010(7) 0.0072(7) -0.0051(7)
P1 0.0123(2) 0.0120(2) 0.0114(2) -0.00005(17) 0.00222(17) 0.00000(17)
C101 0.0129(8) 0.0162(9) 0.0130(8) 0.0027(7) 0.0028(7) -0.0004(7)
C102 0.0209(9) 0.0183(9) 0.0152(9) -0.0031(7) 0.0009(7) 0.0028(7)
C103 0.0210(10) 0.0218(10) 0.0221(10) 0.0002(8) 0.0043(8) 0.0071(8)
C104 0.0145(9) 0.0255(10) 0.0162(9) 0.0054(8) 0.0007(7) 0.0004(8)
C105 0.0185(9) 0.0219(10) 0.0129(8) -0.0008(7) 0.0012(7) -0.0026(7)
C106 0.0166(9) 0.0157(9) 0.0158(9) 0.0003(7) 0.0043(7) -0.0007(7)
C111 0.0157(9) 0.0132(8) 0.0154(8) -0.0027(7) 0.0057(7) -0.0012(7)
C112 0.0204(9) 0.0175(9) 0.0153(9) 0.0009(7) 0.0051(7) 0.0024(7)
C113 0.0290(11) 0.0166(9) 0.0179(9) 0.0017(7) 0.0073(8) -0.0009(8)
C114 0.0237(10) 0.0225(10) 0.0212(10) -0.0035(8) 0.0100(8) -0.0076(8)
C115 0.0147(9) 0.0241(10) 0.0215(9) -0.0042(8) 0.0044(7) -0.0017(7)
C116 0.0190(9) 0.0161(9) 0.0173(9) 0.0012(7) 0.0030(7) 0.0020(7)
C121 0.0104(8) 0.0141(8) 0.0154(8) -0.0005(7) 0.0017(7) 0.0005(7)
C122 0.0162(9) 0.0184(9) 0.0163(9) 0.0003(7) 0.0055(7) 0.0005(7)
C123 0.0208(9) 0.0155(9) 0.0224(10) 0.0050(7) 0.0044(8) 0.0008(7)
C124 0.0174(9) 0.0140(9) 0.0259(10) -0.0031(8) 0.0012(8) 0.0007(7)
C125 0.0151(9) 0.0216(9) 0.0165(9) -0.0048(7) 0.0012(7) 0.0010(7)
C126 0.0132(8) 0.0188(9) 0.0140(8) 0.0013(7) 0.0016(7) -0.0002(7)
C131 0.0143(8) 0.0131(8) 0.0117(8) 0.0009(7) 0.0021(7) 0.0028(7)
C132 0.0158(9) 0.0158(9) 0.0169(9) -0.0027(7) 0.0012(7) -0.0016(7)
C133 0.0156(9) 0.0191(9) 0.0182(9) -0.0007(7) 0.0056(7) 0.0008(7)
C134 0.0210(9) 0.0206(9) 0.0118(8) -0.0014(7) 0.0024(7) 0.0053(8)
C135 0.0186(9) 0.0228(10) 0.0169(9) -0.0046(8) -0.0038(7) -0.0012(8)
C136 0.0141(9) 0.0175(9) 0.0189(9) 0.0004(7) 0.0024(7) -0.0009(7)
P2 0.0128(2) 0.0121(2) 0.0122(2) -0.00109(17) 0.00401(17) -0.00087(17)
C201 0.0200(9) 0.0130(8) 0.0157(9) 0.0003(7) 0.0033(7) -0.0050(7)
C202 0.0217(10) 0.0158(9) 0.0252(10) 0.0017(8) 0.0032(8) -0.0021(8)
C203 0.0316(11) 0.0175(10) 0.0320(11) 0.0053(8) -0.0017(9) -0.0033(8)
C204 0.0474(14) 0.0192(10) 0.0236(11) 0.0062(8) -0.0014(10) -0.0110(10)
C205 0.0459(13) 0.0243(11) 0.0184(10) -0.0020(8) 0.0124(9) -0.0153(10)
C206 0.0306(11) 0.0167(9) 0.0211(10) -0.0026(8) 0.0094(8) -0.0068(8)
C211 0.0129(8) 0.0233(9) 0.0122(8) -0.0052(7) 0.0047(7) -0.0002(7)
C212 0.0209(10) 0.0246(10) 0.0155(9) -0.0038(8) 0.0052(8) 0.0042(8)
C213 0.0223(10) 0.0442(13) 0.0159(9) -0.0052(9) 0.0013(8) 0.0131(9)
C214 0.0148(10) 0.0642(16) 0.0154(9) -0.0131(10) 0.0018(8) 0.0046(10)
C215 0.0182(10) 0.0458(13) 0.0219(10) -0.0167(9) 0.0084(8) -0.0097(9)
C216 0.0187(9) 0.0272(10) 0.0183(9) -0.0087(8) 0.0077(8) -0.0047(8)
C221 0.0172(9) 0.0125(8) 0.0153(8) 0.0001(7) 0.0066(7) 0.0011(7)
C222 0.0175(9) 0.0231(10) 0.0207(9) -0.0051(8) 0.0070(8) -0.0034(8)
C223 0.0286(11) 0.0288(11) 0.0246(10) -0.0116(9) 0.0113(9) -0.0080(9)
C224 0.0276(11) 0.0228(10) 0.0286(11) -0.0049(8) 0.0177(9) -0.0002(8)
C225 0.0167(9) 0.0204(10) 0.0274(10) 0.0015(8) 0.0085(8) 0.0007(7)
C226 0.0167(9) 0.0186(9) 0.0181(9) -0.0010(7) 0.0037(7) -0.0014(7)
C231 0.0113(8) 0.0127(8) 0.0153(8) -0.0010(7) 0.0018(7) 0.0001(7)
C232 0.0162(9) 0.0182(9) 0.0141(8) 0.0002(7) 0.0028(7) -0.0009(7)
C233 0.0151(9) 0.0162(9) 0.0247(10) 0.0031(8) 0.0021(8) -0.0011(7)
C234 0.0128(9) 0.0147(9) 0.0275(10) -0.0049(8) 0.0000(8) -0.0004(7)
C235 0.0152(9) 0.0219(9) 0.0173(9) -0.0064(7) 0.0002(7) 0.0029(7)
C236 0.0147(9) 0.0182(9) 0.0140(8) 0.0007(7) 0.0018(7) 0.0015(7)
P3 0.0115(2) 0.0145(2) 0.0116(2) -0.00046(17) 0.00239(17) -0.00022(17)
C301 0.0118(8) 0.0188(9) 0.0133(8) -0.0038(7) 0.0007(7) 0.0002(7)
C302 0.0169(9) 0.0216(10) 0.0209(9) 0.0007(8) 0.0043(8) 0.0019(7)
C303 0.0241(10) 0.0220(10) 0.0239(10) -0.0015(8) -0.0002(8) 0.0071(8)
C304 0.0177(9) 0.0347(11) 0.0174(9) -0.0068(8) -0.0003(8) 0.0102(8)
C305 0.0149(9) 0.0375(12) 0.0172(9) -0.0038(8) 0.0050(7) 0.0032(8)
C306 0.0147(9) 0.0242(10) 0.0149(9) -0.0003(7) 0.0008(7) -0.0011(7)
C311 0.0117(8) 0.0218(9) 0.0111(8) 0.0012(7) 0.0025(7) -0.0011(7)
C312 0.0187(9) 0.0199(9) 0.0152(9) 0.0010(7) 0.0035(7) -0.0001(7)
C313 0.0156(9) 0.0283(10) 0.0166(9) 0.0067(8) 0.0038(7) 0.0032(8)
C314 0.0139(9) 0.0347(11) 0.0131(8) 0.0027(8) 0.0018(7) -0.0038(8)
C315 0.0196(10) 0.0273(10) 0.0191(9) -0.0039(8) 0.0038(8) -0.0064(8)
C316 0.0163(9) 0.0214(10) 0.0179(9) -0.0018(7) 0.0039(7) 0.0000(7)
C321 0.0134(8) 0.0153(9) 0.0165(9) -0.0005(7) 0.0043(7) 0.0007(7)
C322 0.0152(9) 0.0178(9) 0.0173(9) -0.0005(7) 0.0034(7) 0.0030(7)
C323 0.0185(9) 0.0174(9) 0.0238(10) -0.0047(8) 0.0014(8) 0.0018(7)
C324 0.0197(10) 0.0128(9) 0.0379(12) 0.0015(8) 0.0085(9) 0.0017(7)
C325 0.0269(10) 0.0211(10) 0.0247(10) 0.0068(8) 0.0110(8) 0.0038(8)
C326 0.0241(10) 0.0209(10) 0.0159(9) 0.0003(7) 0.0060(8) 0.0020(8)
C331 0.0155(9) 0.0122(8) 0.0121(8) -0.0007(7) 0.0039(7) -0.0007(7)
C332 0.0141(9) 0.0146(9) 0.0172(9) -0.0004(7) 0.0025(7) -0.0003(7)
C333 0.0141(9) 0.0152(9) 0.0223(9) -0.0012(7) 0.0072(7) -0.0016(7)
C334 0.0227(9) 0.0124(8) 0.0150(9) -0.0012(7) 0.0066(7) -0.0018(7)
C335 0.0189(9) 0.0148(9) 0.0147(8) -0.0006(7) 0.0005(7) 0.0018(7)
C336 0.0117(8) 0.0169(9) 0.0173(9) -0.0014(7) 0.0028(7) 0.0003(7)
O400 0.0249(8) 0.0286(8) 0.0342(8) 0.0030(7) 0.0121(7) 0.0042(6)
O500 0.0640(14) 0.0420(11) 0.0916(16) 0.0287(11) 0.0579(13) 0.0242(10)

loop_
_atom_type_symbol
_atom_type_description
_atom_type_scat_dispersion_real
_atom_type_scat_dispersion_imag
_atom_type_scat_source
C C 0.0033 0.0016 'International Tables Vol C Tables 4.2.6.8 and 6.1.1.4'
H H 0.0000 0.0000 'International Tables Vol C Tables 4.2.6.8 and 6.1.1.4'
N N 0.0061 0.0033 'International Tables Vol C Tables 4.2.6.8 and 6.1.1.4'
P P 0.1023 0.0942 'International Tables Vol C Tables 4.2.6.8 and 6.1.1.4'
Cr Cr 0.3209 0.6236 'International Tables Vol C Tables 4.2.6.8 and 6.1.1.4'
O O 0.0106 0.0060 'International Tables Vol C Tables 4.2.6.8 and 6.1.1.4'

loop_
_geom_angle_atom_site_label_1
_geom_angle_atom_site_label_2
_geom_angle_atom_site_label_3
_geom_angle
_geom_angle_site_symmetry_1
_geom_angle_site_symmetry_3
_geom_angle_publ_flag
C31 Cr1 C21 94.70(7) . . ?
C31 Cr1 C61 174.46(7) . . ?
C21 Cr1 C61 90.83(7) . . ?
C31 Cr1 C41 91.49(7) . . ?
C21 Cr1 C41 173.69(7) . . ?
C61 Cr1 C41 82.99(7) . . ?
C31 Cr1 C11 86.05(7) . . ?
C21 Cr1 C11 90.18(7) . . ?
C61 Cr1 C11 93.60(7) . . ?
C41 Cr1 C11 91.47(7) . . ?
C31 Cr1 C51 87.74(7) . . ?
C21 Cr1 C51 86.12(7) . . ?
C61 Cr1 C51 92.98(7) . . ?
C41 Cr1 C51 92.91(7) . . ?
C11 Cr1 C51 172.49(7) . . ?
N12 C11 Cr1 173.28(16) . . ?
N22 C21 Cr1 177.18(16) . . ?
N32 C31 Cr1 179.09(17) . . ?
N42 C41 Cr1 172.79(16) . . ?
N52 C51 Cr1 173.73(15) . . ?
N62 C61 Cr1 172.43(16) . . ?
C121 P1 C101 109.89(8) . . ?
C121 P1 C111 107.52(8) . . ?
C101 P1 C111 110.59(8) . . ?
C121 P1 C131 110.65(8) . . ?
C101 P1 C131 107.92(8) . . ?
C111 P1 C131 110.28(8) . . ?
C106 C101 C102 120.25(16) . . ?
C106 C101 P1 120.56(14) . . ?
C102 C101 P1 119.18(14) . . ?
C103 C102 C101 119.66(17) . . ?
C102 C103 C104 119.97(18) . . ?
C105 C104 C103 120.43(17) . . ?
C104 C105 C106 120.13(17) . . ?
C101 C106 C105 119.55(17) . . ?
C112 C111 C116 119.96(17) . . ?
C112 C111 P1 121.17(14) . . ?
C116 C111 P1 118.87(14) . . ?
C113 C112 C111 119.46(17) . . ?
C114 C113 C112 120.43(17) . . ?
C113 C114 C115 120.34(18) . . ?
C116 C115 C114 119.77(18) . . ?
C115 C116 C111 120.03(17) . . ?
C122 C121 C126 120.47(16) . . ?
C122 C121 P1 120.80(14) . . ?
C126 C121 P1 118.70(13) . . ?
C123 C122 C121 119.40(17) . . ?
C124 C123 C122 119.97(17) . . ?
C123 C124 C125 120.86(17) . . ?
C126 C125 C124 119.70(17) . . ?
C125 C126 C121 119.60(17) . . ?
C136 C131 C132 120.00(16) . . ?
C136 C131 P1 122.28(14) . . ?
C132 C131 P1 117.71(13) . . ?
C133 C132 C131 119.82(17) . . ?
C134 C133 C132 119.89(17) . . ?
C135 C134 C133 120.44(17) . . ?
C134 C135 C136 120.13(17) . . ?
C135 C136 C131 119.71(17) . . ?
C221 P2 C201 108.56(8) . . ?
C221 P2 C211 110.78(8) . . ?
C201 P2 C211 110.11(9) . . ?
C221 P2 C231 108.05(8) . . ?
C201 P2 C231 110.88(8) . . ?
C211 P2 C231 108.45(8) . . ?
C206 C201 C202 120.17(17) . . ?
C206 C201 P2 119.60(15) . . ?
C202 C201 P2 120.11(14) . . ?
C203 C202 C201 119.72(19) . . ?
C204 C203 C202 120.1(2) . . ?
C203 C204 C205 120.26(19) . . ?
C204 C205 C206 120.6(2) . . ?
C205 C206 C201 119.11(19) . . ?
C212 C211 C216 120.26(17) . . ?
C212 C211 P2 120.40(14) . . ?
C216 C211 P2 119.31(15) . . ?
C213 C212 C211 119.88(19) . . ?
C214 C213 C212 119.4(2) . . ?
C215 C214 C213 120.93(19) . . ?
C214 C215 C216 120.1(2) . . ?
C215 C216 C211 119.36(19) . . ?
C222 C221 C226 120.19(17) . . ?
C222 C221 P2 120.99(14) . . ?
C226 C221 P2 118.72(13) . . ?
C223 C222 C221 119.03(18) . . ?
C224 C223 C222 120.55(18) . . ?
C223 C224 C225 120.47(18) . . ?
C226 C225 C224 119.58(18) . . ?
C225 C226 C221 120.17(17) . . ?
C236 C231 C232 120.35(16) . . ?
C236 C231 P2 121.40(14) . . ?
C232 C231 P2 118.02(13) . . ?
C233 C232 C231 119.86(17) . . ?
C232 C233 C234 119.71(17) . . ?
C235 C234 C233 120.43(17) . . ?
C234 C235 C236 120.59(17) . . ?
C235 C236 C231 119.06(17) . . ?
C321 P3 C331 110.40(8) . . ?
C321 P3 C311 108.79(8) . . ?
C331 P3 C311 109.29(8) . . ?
C321 P3 C301 110.61(8) . . ?
C331 P3 C301 108.86(8) . . ?
C311 P3 C301 108.87(8) . . ?
C306 C301 C302 119.71(17) . . ?
C306 C301 P3 120.47(14) . . ?
C302 C301 P3 119.66(14) . . ?
C303 C302 C301 119.67(18) . . ?
C304 C303 C302 120.19(19) . . ?
C303 C304 C305 120.41(18) . . ?
C304 C305 C306 119.94(18) . . ?
C305 C306 C301 120.08(18) . . ?
C316 C311 C312 120.18(16) . . ?
C316 C311 P3 119.44(14) . . ?
C312 C311 P3 120.22(14) . . ?
C313 C312 C311 119.43(18) . . ?
C314 C313 C312 120.21(18) . . ?
C313 C314 C315 120.30(17) . . ?
C314 C315 C316 120.35(18) . . ?
C315 C316 C311 119.52(18) . . ?
C322 C321 C326 120.13(17) . . ?
C322 C321 P3 119.55(14) . . ?
C326 C321 P3 120.29(14) . . ?
C323 C322 C321 119.37(17) . . ?
C324 C323 C322 120.44(18) . . ?
C323 C324 C325 120.28(18) . . ?
C326 C325 C324 120.11(18) . . ?
C325 C326 C321 119.63(18) . . ?
C332 C331 C336 120.08(16) . . ?
C332 C331 P3 119.96(13) . . ?
C336 C331 P3 119.87(13) . . ?
C333 C332 C331 119.77(16) . . ?
C334 C333 C332 120.11(17) . . ?
C333 C334 C335 120.30(17) . . ?
C336 C335 C334 120.36(17) . . ?
C335 C336 C331 119.39(16) . . ?

loop_
_geom_bond_atom_site_label_1
_geom_bond_atom_site_label_2
_geom_bond_distance
_geom_bond_site_symmetry_2
_geom_bond_publ_flag
Cr1 C31 2.0751(18) . ?
Cr1 C21 2.0768(19) . ?
Cr1 C61 2.0823(18) . ?
Cr1 C41 2.0854(18) . ?
Cr1 C11 2.0865(19) . ?
Cr1 C51 2.0871(18) . ?
C11 N12 1.156(2) . ?
C21 N22 1.149(3) . ?
C31 N32 1.149(2) . ?
C41 N42 1.152(2) . ?
C51 N52 1.152(2) . ?
C61 N62 1.154(2) . ?
P1 C121 1.7908(18) . ?
P1 C101 1.7941(18) . ?
P1 C111 1.7948(18) . ?
P1 C131 1.8000(17) . ?
C101 C106 1.390(2) . ?
C101 C102 1.398(3) . ?
C102 C103 1.383(3) . ?
C103 C104 1.390(3) . ?
C104 C105 1.381(3) . ?
C105 C106 1.391(3) . ?
C111 C112 1.390(3) . ?
C111 C116 1.402(3) . ?
C112 C113 1.389(3) . ?
C113 C114 1.385(3) . ?
C114 C115 1.386(3) . ?
C115 C116 1.385(3) . ?
C121 C122 1.391(2) . ?
C121 C126 1.397(2) . ?
C122 C123 1.389(3) . ?
C123 C124 1.380(3) . ?
C124 C125 1.388(3) . ?
C125 C126 1.384(3) . ?
C131 C136 1.391(2) . ?
C131 C132 1.395(2) . ?
C132 C133 1.388(3) . ?
C133 C134 1.387(3) . ?
C134 C135 1.380(3) . ?
C135 C136 1.391(3) . ?
P2 C221 1.7888(18) . ?
P2 C201 1.7904(18) . ?
P2 C211 1.7920(18) . ?
P2 C231 1.7957(18) . ?
C201 C206 1.393(3) . ?
C201 C202 1.399(3) . ?
C202 C203 1.384(3) . ?
C203 C204 1.382(3) . ?
C204 C205 1.382(3) . ?
C205 C206 1.389(3) . ?
C211 C212 1.393(3) . ?
C211 C216 1.395(3) . ?
C212 C213 1.390(3) . ?
C213 C214 1.384(3) . ?
C214 C215 1.381(3) . ?
C215 C216 1.388(3) . ?
C221 C222 1.393(3) . ?
C221 C226 1.399(3) . ?
C222 C223 1.388(3) . ?
C223 C224 1.385(3) . ?
C224 C225 1.386(3) . ?
C225 C226 1.380(3) . ?
C231 C236 1.394(2) . ?
C231 C232 1.401(2) . ?
C232 C233 1.384(3) . ?
C233 C234 1.391(3) . ?
C234 C235 1.382(3) . ?
C235 C236 1.390(3) . ?
P3 C321 1.7884(18) . ?
P3 C331 1.7918(17) . ?
P3 C311 1.7920(18) . ?
P3 C301 1.7930(18) . ?
C301 C306 1.393(3) . ?
C301 C302 1.395(3) . ?
C302 C303 1.387(3) . ?
C303 C304 1.381(3) . ?
C304 C305 1.382(3) . ?
C305 C306 1.385(3) . ?
C311 C316 1.396(3) . ?
C311 C312 1.397(3) . ?
C312 C313 1.389(3) . ?
C313 C314 1.383(3) . ?
C314 C315 1.384(3) . ?
C315 C316 1.385(3) . ?
C321 C322 1.393(2) . ?
C321 C326 1.401(3) . ?
C322 C323 1.385(3) . ?
C323 C324 1.383(3) . ?
C324 C325 1.386(3) . ?
C325 C326 1.381(3) . ?
C331 C332 1.394(2) . ?
C331 C336 1.400(2) . ?
C332 C333 1.386(3) . ?
C333 C334 1.382(3) . ?
C334 C335 1.387(3) . ?
C335 C336 1.383(3) . ?
